data_4321551
loop_
_publ_author_name
'Long Pan'
'Nancy Ching'
'Xiaoying Huang'
'Jing Li'

_publ_contact_author
;
 Li, Jing
 Department of Chemistry,
Rutgers University,
Camden, NJ 08102, USA
;
_publ_contact_author_email jingli@crab.rutgers.edu
_publ_contact_author_fax +1(609)225-6506
_publ_contact_author_phone +1(609)225-6160
_publ_section_title
;
 Reactions and Reactivity of Co-bpdc Coordination Polymers (bpdc =
 4,4'-biphenyldicarboxylate)
;
_journal_name_full 'Inorganic Chemistry'
_journal_page_first 5333
_journal_page_last 5340
_journal_paper_doi 10.1021/ic0004939
_journal_volume 39
_journal_year 2000
_chemical_formula_moiety '[Co(bpdc)(py)2].H2O'
_chemical_formula_sum 'C24 H20 Co N2 O5'
_chemical_formula_weight 475.35
_chemical_name_systematic 'dipyridine-(4,4'-biphenyldicarboxylato) Cobalt(II) monohydrate'
_space_group_IT_number 2
_symmetry_cell_setting triclinic
_symmetry_space_group_name_Hall '-P 1'
_symmetry_space_group_name_H-M 'P -1'
_atom_sites_solution_hydrogens difmap
_atom_sites_solution_primary direct
_atom_sites_solution_secondary difmap
_audit_creation_method SHELXL-97
_cell_angle_alpha 102.10(3)
_cell_angle_beta 100.80(3)
_cell_angle_gamma 99.43(3)
_cell_formula_units_Z 2
_cell_length_a 9.137(2)
_cell_length_b 10.480(2)
_cell_length_c 12.254(2)
_cell_measurement_reflns_used 20
_cell_measurement_temperature 293(2)
_cell_measurement_theta_max 12.84
_cell_measurement_theta_min 7.85
_cell_volume 1101.5(4)
_computing_cell_refinement CAD4/PC
_computing_data_collection CAD4/PC
_computing_data_reduction XCAD4/PC
_computing_molecular_graphics 'SCHAKAL 92'
_computing_publication_material 'Windows Word97'
_computing_structure_refinement 'SHELXL-97 (Sheldrick, 1997)'
_computing_structure_solution 'SHELXS-97 (Sheldrick, 1990)'
_diffrn_ambient_temperature 293(2)
_diffrn_measured_fraction_theta_full 0.989
_diffrn_measured_fraction_theta_max 0.989
_diffrn_measurement_device_type 'Enraf-Nonius CAD4'
_diffrn_measurement_method \w
_diffrn_radiation_monochromator graphite
_diffrn_radiation_source 'fine-focus sealed tube'
_diffrn_radiation_type MoK\a
_diffrn_radiation_wavelength 0.71073
_diffrn_reflns_av_R_equivalents 0.0773
_diffrn_reflns_av_sigmaI/netI 0.0913
_diffrn_reflns_limit_h_max 11
_diffrn_reflns_limit_h_min -11
_diffrn_reflns_limit_k_max 12
_diffrn_reflns_limit_k_min -12
_diffrn_reflns_limit_l_max 15
_diffrn_reflns_limit_l_min -15
_diffrn_reflns_number 8807
_diffrn_reflns_theta_full 26.09
_diffrn_reflns_theta_max 26.09
_diffrn_reflns_theta_min 2.03
_diffrn_standards_decay_% +-4.0
_diffrn_standards_interval_count 300
_diffrn_standards_interval_time 7200S
_diffrn_standards_number 3
_exptl_absorpt_coefficient_mu 0.817
_exptl_absorpt_correction_T_max 0.9228
_exptl_absorpt_correction_T_min 0.7630
_exptl_absorpt_correction_type 'empirical psi scans'
_exptl_crystal_colour peach?
_exptl_crystal_density_diffrn 1.433
_exptl_crystal_density_method 'not measured'
_exptl_crystal_description column-like
_exptl_crystal_F_000 490
_exptl_crystal_size_max 0.35
_exptl_crystal_size_mid 0.10
_exptl_crystal_size_min 0.10
_refine_diff_density_max 0.798
_refine_diff_density_min -0.884
_refine_diff_density_rms 0.097
_refine_ls_extinction_coef 0.0032(8)
_refine_ls_extinction_expression Fc^*^=kFc[1+0.001xFc^2^\l^3^/sin(2\q)]^-1/4^
_refine_ls_extinction_method SHELXL
_refine_ls_goodness_of_fit_ref 1.188
_refine_ls_hydrogen_treatment mixed
_refine_ls_matrix_type full
_refine_ls_number_parameters 326
_refine_ls_number_reflns 3056
_refine_ls_number_restraints 0
_refine_ls_restrained_S_all 1.188
_refine_ls_R_factor_all 0.0909
_refine_ls_R_factor_gt 0.0595
_refine_ls_shift/su_max 0.007
_refine_ls_shift/su_mean 0.001
_refine_ls_structure_factor_coef Fsqd
_refine_ls_weighting_details 'w=1/[\s^2^(Fo^2^)+(0.0000P)^2^+1.2000P] where P=(Fo^2^+2Fc^2^)/3'
_refine_ls_weighting_scheme calc
_refine_ls_wR_factor_gt 0.1116
_refine_ls_wR_factor_ref 0.1202
_reflns_number_gt 3056
_reflns_number_total 4320
_reflns_threshold_expression >2sigma(I)
_cod_data_source_file ic0004939_3.cif
_cod_data_source_block compoud(III)nc1-71d
_cod_depositor_comments
;
The following automatic conversions were performed:

'_refine_ls_weighting_scheme' value 'calc
w=1/[\s^2^(Fo^2^)+(0.0000P)^2^+1.2000P] where P=(Fo^2^+2Fc^2^)/3' was
changed to 'calc'. New tag '_refine_ls_weighting_details' was
created. The value of the new tag was set to
'w=1/[\s^2^(Fo^2^)+(0.0000P)^2^+1.2000P] where P=(Fo^2^+2Fc^2^)/3'.

Automatic conversion script
Id: cif_fix_values 3143 2015-03-26 13:38:13Z robertas 
;
_cod_database_code 4321551

loop_
_symmetry_equiv_pos_as_xyz
'x, y, z'
'-x, -y, -z'

loop_
_atom_site_label
_atom_site_type_symbol
_atom_site_fract_x
_atom_site_fract_y
_atom_site_fract_z
_atom_site_U_iso_or_equiv
_atom_site_adp_type
_atom_site_occupancy
_atom_site_calc_flag
_atom_site_refinement_flags
_atom_site_disorder_assembly
_atom_site_disorder_group
Co Co 0.60791(7) 0.88510(6) 0.62067(4) 0.03739(19) Uani 1 d . . .
O1 O 0.7002(4) 0.8668(3) 0.7947(2) 0.0588(9) Uani 1 d . . .
O2 O 0.7248(4) 0.7254(3) 0.6441(2) 0.0560(9) Uani 1 d . . .
O3 O 0.5502(3) 0.8201(3) 0.4493(2) 0.0449(8) Uani 1 d . . .
O4 O 0.4948(4) 0.9614(3) 0.3425(2) 0.0474(8) Uani 1 d . . .
O5 O 0.6822(10) 1.0090(8) 1.0147(5) 0.208(4) Uani 1 d . . .
H1 H 0.7278 1.0247 0.9564 0.250 Uiso 1 d R . .
H2 H 0.5869 1.0038 1.0074 0.250 Uiso 1 d R . .
N1 N 0.8165(4) 1.0183(4) 0.6267(3) 0.0487(9) Uani 1 d . . .
N2 N 0.4030(4) 0.7539(3) 0.6280(3) 0.0415(8) Uani 1 d . . .
C1 C 0.7447(5) 0.7637(5) 0.7502(4) 0.0511(12) Uani 1 d . . .
C2 C 0.8202(6) 0.6867(5) 0.8253(4) 0.0525(12) Uani 1 d . . .
C3 C 0.8347(6) 0.5595(5) 0.7803(4) 0.0552(13) Uani 1 d . . .
H3 H 0.7590 0.5217 0.7119 0.066 Uiso 1 d R . .
C4 C 0.9048(6) 0.4873(5) 0.8495(4) 0.0547(13) Uani 1 d . . .
H4 H 0.8767 0.3741 0.8138 0.066 Uiso 1 d R . .
C5 C 0.9624(6) 0.5385(5) 0.9627(4) 0.0623(15) Uani 1 d . . .
C6A C 0.9059(17) 0.6481(14) 1.0135(11) 0.067(4) Uani 0.50 d P . .
H5A H 0.9241 0.7011 1.0957 0.081 Uiso 0.50 d PR . .
C6B C 0.9930(16) 0.6835(15) 0.9993(11) 0.061(4) Uani 0.50 d P . .
H5B H 1.0426 0.7390 1.0818 0.074 Uiso 0.50 d PR . .
C7A C 0.8426(17) 0.7240(16) 0.9447(13) 0.065(4) Uani 0.50 d P . .
H6 H 0.8546 0.8407 0.9811 0.078 Uiso 1 d R . .
C7B C 0.9181(18) 0.7581(17) 0.9327(14) 0.059(4) Uani 0.50 d P . .
C8 C 0.5158(5) 0.8493(4) 0.3558(3) 0.0361(9) Uani 1 d . . .
C9 C 0.5042(5) 0.7441(4) 0.2494(3) 0.0376(10) Uani 1 d . . .
C10A C 0.4382(15) 0.7554(14) 0.1446(15) 0.040(3) Uani 0.50 d P . .
H7A H 0.4161 0.8464 0.1356 0.047 Uiso 0.50 d PR . .
C10B C 0.5046(16) 0.7827(16) 0.1444(15) 0.046(4) Uani 0.50 d P . .
H7B H 0.5349 0.8827 0.1398 0.055 Uiso 0.50 d PR . .
C11A C 0.5099(16) 0.6843(18) 0.0473(13) 0.058(4) Uani 0.50 d P . .
C11B C 0.4285(15) 0.6630(17) 0.0472(12) 0.054(4) Uani 0.50 d P . .
H8 H 0.4227 0.6837 -0.0260 0.065 Uiso 1 d R . .
C12 C 0.5014(6) 0.5508(4) 0.0524(3) 0.0513(13) Uani 1 d . . .
C13 C 0.5318(5) 0.5268(4) 0.1588(3) 0.0464(11) Uani 1 d . . .
H9 H 0.5692 0.4468 0.1673 0.056 Uiso 1 d R . .
C14 C 0.5342(5) 0.6211(4) 0.2561(3) 0.0456(11) Uani 1 d . . .
H10 H 0.5689 0.6172 0.3401 0.055 Uiso 1 d R . .
C15 C 0.9486(7) 1.0317(6) 0.7030(5) 0.0735(16) Uani 1 d . . .
H11 H 0.9420 0.9751 0.7659 0.088 Uiso 1 d R . .
C16 C 1.0820(7) 1.1171(7) 0.7034(5) 0.0865(19) Uani 1 d . . .
H12 H 1.1630 1.1183 0.7793 0.104 Uiso 1 d R . .
C17 C 1.0821(7) 1.1889(6) 0.6243(6) 0.0813(18) Uani 1 d . . .
H13 H 1.1770 1.2661 0.6206 0.098 Uiso 1 d R . .
C18 C 0.9488(7) 1.1770(6) 0.5468(5) 0.0758(16) Uani 1 d . . .
H14 H 0.9550 1.2339 0.4854 0.091 Uiso 1 d R . .
C19 C 0.8194(6) 1.0913(5) 0.5517(4) 0.0576(13) Uani 1 d . . .
H15 H 0.7304 1.0741 0.4805 0.069 Uiso 1 d R . .
C20 C 0.3543(6) 0.6323(4) 0.5572(4) 0.0489(11) Uani 1 d . . .
H16 H 0.4207 0.6051 0.4999 0.059 Uiso 1 d R . .
C21 C 0.2355(6) 0.5397(5) 0.5635(4) 0.0584(13) Uani 1 d . . .
H17 H 0.1934 0.4383 0.5066 0.070 Uiso 1 d R . .
C22 C 0.1569(6) 0.5725(6) 0.6473(5) 0.0665(14) Uani 1 d . . .
H18 H 0.0592 0.4963 0.6626 0.080 Uiso 1 d R . .
C23 C 0.3255(6) 0.7853(5) 0.7101(4) 0.0543(13) Uani 1 d . . .
H19 H 0.3625 0.8824 0.7627 0.065 Uiso 1 d R . .
C24 C 0.2047(7) 0.6971(6) 0.7225(5) 0.0691(16) Uani 1 d . . .
H20 H 0.1801 0.7220 0.7980 0.083 Uiso 1 d R . .

loop_
_atom_site_aniso_label
_atom_site_aniso_U_11
_atom_site_aniso_U_22
_atom_site_aniso_U_33
_atom_site_aniso_U_23
_atom_site_aniso_U_13
_atom_site_aniso_U_12
Co 0.0477(4) 0.0393(3) 0.0300(3) 0.0083(2) 0.0079(2) 0.0242(3)
O1 0.076(2) 0.064(2) 0.0498(18) 0.0213(16) 0.0133(16) 0.043(2)
O2 0.067(2) 0.068(2) 0.0472(18) 0.0233(16) 0.0131(16) 0.0416(19)
O3 0.063(2) 0.0467(18) 0.0271(14) 0.0050(12) 0.0112(13) 0.0225(16)
O4 0.065(2) 0.0374(17) 0.0461(16) 0.0061(13) 0.0173(15) 0.0282(16)
O5 0.325(11) 0.248(8) 0.118(4) 0.060(5) 0.091(6) 0.181(9)
N1 0.043(2) 0.049(2) 0.053(2) 0.0109(18) 0.0087(18) 0.0137(19)
N2 0.045(2) 0.041(2) 0.0452(19) 0.0159(16) 0.0145(16) 0.0179(18)
C1 0.053(3) 0.063(3) 0.047(3) 0.025(2) 0.007(2) 0.031(3)
C2 0.059(3) 0.059(3) 0.050(3) 0.025(2) 0.009(2) 0.031(3)
C3 0.065(3) 0.062(3) 0.046(3) 0.023(2) 0.005(2) 0.029(3)
C4 0.066(3) 0.057(3) 0.050(3) 0.023(2) 0.010(2) 0.029(3)
C5 0.084(4) 0.061(3) 0.049(3) 0.020(2) 0.003(3) 0.042(3)
C6A 0.109(12) 0.065(9) 0.037(6) 0.017(5) 0.012(7) 0.045(9)
C6B 0.081(10) 0.066(9) 0.044(6) 0.025(5) 0.006(6) 0.032(8)
C7A 0.101(13) 0.058(9) 0.045(7) 0.021(6) 0.004(8) 0.047(10)
C7B 0.082(11) 0.056(9) 0.053(7) 0.024(6) 0.021(8) 0.033(8)
C8 0.041(2) 0.037(2) 0.031(2) 0.0028(17) 0.0104(17) 0.015(2)
C9 0.050(3) 0.032(2) 0.0302(19) 0.0025(16) 0.0049(18) 0.019(2)
C10A 0.057(10) 0.025(7) 0.040(5) 0.007(5) 0.012(7) 0.016(7)
C10B 0.075(12) 0.024(6) 0.037(5) 0.006(5) 0.015(8) 0.002(7)
C11A 0.094(12) 0.049(7) 0.029(5) 0.001(4) 0.011(8) 0.029(10)
C11B 0.093(12) 0.058(9) 0.024(5) 0.015(5) 0.007(7) 0.051(10)
C12 0.083(4) 0.040(3) 0.032(2) 0.0025(18) 0.008(2) 0.030(3)
C13 0.071(3) 0.038(2) 0.035(2) 0.0053(18) 0.009(2) 0.029(2)
C14 0.069(3) 0.042(2) 0.030(2) 0.0083(18) 0.009(2) 0.028(2)
C15 0.058(4) 0.097(5) 0.068(3) 0.031(3) 0.005(3) 0.020(3)
C16 0.051(4) 0.108(5) 0.091(4) 0.025(4) -0.004(3) 0.014(4)
C17 0.054(4) 0.069(4) 0.122(5) 0.032(4) 0.015(4) 0.012(3)
C18 0.068(4) 0.066(4) 0.096(4) 0.038(3) 0.008(3) 0.013(3)
C19 0.052(3) 0.051(3) 0.068(3) 0.022(2) 0.003(2) 0.010(3)
C20 0.058(3) 0.044(3) 0.050(3) 0.014(2) 0.013(2) 0.021(2)
C21 0.068(3) 0.044(3) 0.063(3) 0.017(2) 0.008(3) 0.013(3)
C22 0.058(3) 0.070(4) 0.081(4) 0.035(3) 0.020(3) 0.016(3)
C23 0.067(3) 0.058(3) 0.050(3) 0.017(2) 0.022(2) 0.030(3)
C24 0.076(4) 0.084(4) 0.069(3) 0.032(3) 0.039(3) 0.036(4)

loop_
_atom_type_symbol
_atom_type_description
_atom_type_scat_dispersion_real
_atom_type_scat_dispersion_imag
_atom_type_scat_source
C C 0.0033 0.0016 'International Tables Vol C Tables 4.2.6.8 and 6.1.1.4'
H H 0.0000 0.0000 'International Tables Vol C Tables 4.2.6.8 and 6.1.1.4'
N N 0.0061 0.0033 'International Tables Vol C Tables 4.2.6.8 and 6.1.1.4'
O O 0.0106 0.0060 'International Tables Vol C Tables 4.2.6.8 and 6.1.1.4'
Co Co 0.3494 0.9721 'International Tables Vol C Tables 4.2.6.8 and 6.1.1.4'

loop_
_geom_angle_atom_site_label_1
_geom_angle_atom_site_label_2
_geom_angle_atom_site_label_3
_geom_angle
_geom_angle_site_symmetry_1
_geom_angle_site_symmetry_3
_geom_angle_publ_flag
O4 Co O3 105.40(11) 2_676 . ?
O4 Co N1 91.35(14) 2_676 . ?
O3 Co N1 95.26(14) . . ?
O4 Co N2 88.13(13) 2_676 . ?
O3 Co N2 88.87(13) . . ?
N1 Co N2 175.83(13) . . ?
O4 Co O2 159.93(11) 2_676 . ?
O3 Co O2 93.94(11) . . ?
N1 Co O2 92.18(14) . . ?
N2 Co O2 86.92(13) . . ?
O4 Co O1 100.25(11) 2_676 . ?
O3 Co O1 153.56(11) . . ?
N1 Co O1 90.37(14) . . ?
N2 Co O1 85.65(14) . . ?
O2 Co O1 59.98(11) . . ?
O4 Co C1 130.40(13) 2_676 . ?
O3 Co C1 123.47(13) . . ?
N1 Co C1 92.06(15) . . ?
N2 Co C1 85.14(15) . . ?
O2 Co C1 29.71(12) . . ?
O1 Co C1 30.28(12) . . ?
C1 O1 Co 88.6(2) . . ?
C1 O2 Co 90.8(2) . . ?
C8 O3 Co 146.9(3) . . ?
C8 O4 Co 148.7(3) . 2_676 ?
H1 O5 H2 120.3 . . ?
C19 N1 C15 116.5(5) . . ?
C19 N1 Co 119.5(3) . . ?
C15 N1 Co 124.0(4) . . ?
C20 N2 C23 116.5(4) . . ?
C20 N2 Co 121.1(3) . . ?
C23 N2 Co 122.1(3) . . ?
O2 C1 O1 120.6(4) . . ?
O2 C1 C2 119.6(4) . . ?
O1 C1 C2 119.8(4) . . ?
O2 C1 Co 59.5(2) . . ?
O1 C1 Co 61.1(2) . . ?
C2 C1 Co 177.6(4) . . ?
C3 C2 C7A 115.5(7) . . ?
C3 C2 C7B 118.0(7) . . ?
C7A C2 C7B 32.0(7) . . ?
C3 C2 C1 120.6(4) . . ?
C7A C2 C1 121.9(7) . . ?
C7B C2 C1 118.5(8) . . ?
C2 C3 C4 121.0(4) . . ?
C2 C3 H3 109.2 . . ?
C4 C3 H3 124.9 . . ?
C5 C4 C3 122.0(4) . . ?
C5 C4 H4 119.2 . . ?
C3 C4 H4 115.8 . . ?
C4 C5 C6A 115.8(6) . . ?
C4 C5 C6B 114.8(6) . . ?
C6A C5 C6B 35.9(6) . . ?
C4 C5 C5 122.2(5) . 2_767 ?
C6A C5 C5 119.0(7) . 2_767 ?
C6B C5 C5 119.9(7) . 2_767 ?
C6B C6A C7A 84.6(16) . . ?
C6B C6A C5 74.8(16) . . ?
C7A C6A C5 119.0(11) . . ?
C6B C6A C7B 57.2(14) . . ?
C7A C6A C7B 27.4(8) . . ?
C5 C6A C7B 107.4(9) . . ?
C6B C6A H5A 97.8 . . ?
C7A C6A H5A 106.8 . . ?
C5 C6A H5A 132.2 . . ?
C7B C6A H5A 107.1 . . ?
C6B C6A H5B 45.6 . . ?
C7A C6A H5B 102.3 . . ?
C5 C6A H5B 102.2 . . ?
C7B C6A H5B 81.2 . . ?
H5A C6A H5B 52.6 . . ?
C6A C6B C7B 90.9(17) . . ?
C6A C6B C5 69.2(16) . . ?
C7B C6B C5 120.9(13) . . ?
C6A C6B C7A 61.4(14) . . ?
C7B C6B C7A 29.5(7) . . ?
C5 C6B C7A 105.3(11) . . ?
C6A C6B H5A 44.4 . . ?
C7B C6B H5A 101.3 . . ?
C5 C6B H5A 100.5 . . ?
C7A C6B H5A 80.2 . . ?
C6A C6B H5B 96.6 . . ?
C7B C6B H5B 111.9 . . ?
C5 C6B H5B 124.9 . . ?
C7A C6B H5B 113.4 . . ?
H5A C6B H5B 52.5 . . ?
C7B C7A C6A 97(2) . . ?
C7B C7A C2 76(2) . . ?
C6A C7A C2 121.5(13) . . ?
C7B C7A C6B 63(2) . . ?
C6A C7A C6B 34.0(7) . . ?
C2 C7A C6B 108.4(11) . . ?
C7B C7A H6 74.1 . . ?
C6A C7A H6 120.6 . . ?
C2 C7A H6 112.8 . . ?
C6B C7A H6 108.6 . . ?
C7A C7B C6B 87(2) . . ?
C7A C7B C2 72(2) . . ?
C6B C7B C2 117.2(14) . . ?
C7A C7B C6A 55.4(18) . . ?
C6B C7B C6A 31.9(7) . . ?
C2 C7B C6A 103.3(11) . . ?
C7A C7B H6 68.5 . . ?
C6B C7B H6 117.5 . . ?
C2 C7B H6 108.9 . . ?
C6A C7B H6 100.0 . . ?
O3 C8 O4 125.9(3) . . ?
O3 C8 C9 117.5(3) . . ?
O4 C8 C9 116.6(3) . . ?
C10A C9 C14 116.5(7) . . ?
C10A C9 C10B 25.9(7) . . ?
C14 C9 C10B 118.4(7) . . ?
C10A C9 C8 121.8(7) . . ?
C14 C9 C8 120.6(3) . . ?
C10B C9 C8 118.8(7) . . ?
C10B C10A C11B 91(3) . . ?
C10B C10A C9 84(3) . . ?
C11B C10A C9 123.0(13) . . ?
C10B C10A C11A 64(3) . . ?
C11B C10A C11A 27.9(9) . . ?
C9 C10A C11A 112.5(12) . . ?
C10B C10A H7A 82.4 . . ?
C11B C10A H7A 116.6 . . ?
C9 C10A H7A 118.9 . . ?
C11A C10A H7A 113.5 . . ?
C10B C10A H7B 36.3 . . ?
C11B C10A H7B 108.0 . . ?
C9 C10A H7B 100.9 . . ?
C11A C10A H7B 86.4 . . ?
H7A C10A H7B 46.2 . . ?
C10A C10B C11A 93(3) . . ?
C10A C10B C9 70(3) . . ?
C11A C10B C9 117.9(14) . . ?
C10A C10B C11B 64(3) . . ?
C11A C10B C11B 29.2(8) . . ?
C9 C10B C11B 108.1(11) . . ?
C10A C10B H7A 64.3 . . ?
C11A C10B H7A 119.0 . . ?
C9 C10B H7A 106.3 . . ?
C11B C10B H7A 99.9 . . ?
C10A C10B H7B 123.1 . . ?
C11A C10B H7B 115.8 . . ?
C9 C10B H7B 123.6 . . ?
C11B C10B H7B 127.4 . . ?
H7A C10B H7B 58.9 . . ?
C11B C11A C12 78(2) . . ?
C11B C11A C10B 82(2) . . ?
C12 C11A C10B 120.5(13) . . ?
C11B C11A C10A 59(2) . . ?
C12 C11A C10A 108.2(12) . . ?
C10B C11A C10A 23.4(7) . . ?
C11B C11A H8 60.2 . . ?
C12 C11A H8 106.6 . . ?
C10B C11A H8 110.6 . . ?
C10A C11A H8 98.4 . . ?
C11A C11B C10A 93(3) . . ?
C11A C11B C12 72(2) . . ?
C10A C11B C12 119.4(12) . . ?
C11A C11B C10B 69(2) . . ?
C10A C11B C10B 24.7(7) . . ?
C12 C11B C10B 112.1(11) . . ?
C11A C11B H8 77.8 . . ?
C10A C11B H8 123.1 . . ?
C12 C11B H8 110.7 . . ?
C10B C11B H8 111.9 . . ?
C13 C12 C11A 117.1(7) . . ?
C13 C12 C11B 113.9(6) . . ?
C11A C12 C11B 30.0(7) . . ?
C13 C12 C12 122.0(5) . 2_665 ?
C11A C12 C12 119.1(8) . 2_665 ?
C11B C12 C12 121.5(7) . 2_665 ?
C12 C13 C14 122.0(4) . . ?
C12 C13 H9 118.7 . . ?
C14 C13 H9 118.5 . . ?
C13 C14 C9 120.7(4) . . ?
C13 C14 H10 127.6 . . ?
C9 C14 H10 111.3 . . ?
N1 C15 C16 122.5(5) . . ?
N1 C15 H11 115.2 . . ?
C16 C15 H11 122.2 . . ?
C17 C16 C15 119.6(6) . . ?
C17 C16 H12 133.5 . . ?
C15 C16 H12 106.4 . . ?
C16 C17 C18 118.5(6) . . ?
C16 C17 H13 126.4 . . ?
C18 C17 H13 114.7 . . ?
C17 C18 C19 119.0(5) . . ?
C17 C18 H14 115.8 . . ?
C19 C18 H14 125.1 . . ?
N1 C19 C18 123.7(5) . . ?
N1 C19 H15 121.6 . . ?
C18 C19 H15 113.4 . . ?
N2 C20 C21 124.6(4) . . ?
N2 C20 H16 116.2 . . ?
C21 C20 H16 118.9 . . ?
C20 C21 C22 118.6(5) . . ?
C20 C21 H17 126.1 . . ?
C22 C21 H17 115.3 . . ?
C21 C22 C24 118.4(5) . . ?
C21 C22 H18 122.8 . . ?
C24 C22 H18 118.6 . . ?
N2 C23 C24 122.4(5) . . ?
N2 C23 H19 115.4 . . ?
C24 C23 H19 122.2 . . ?
C23 C24 C22 119.5(5) . . ?
C23 C24 H20 113.1 . . ?
C22 C24 H20 125.3 . . ?

loop_
_geom_bond_atom_site_label_1
_geom_bond_atom_site_label_2
_geom_bond_distance
_geom_bond_site_symmetry_2
_geom_bond_publ_flag
Co O4 2.005(3) 2_676 ?
Co O3 2.005(3) . ?
Co N1 2.149(4) . ?
Co N2 2.163(4) . ?
Co O2 2.167(3) . ?
Co O1 2.201(3) . ?
Co C1 2.515(4) . ?
O1 C1 1.269(5) . ?
O2 C1 1.246(5) . ?
O3 C8 1.245(4) . ?
O4 C8 1.260(4) . ?
O4 Co 2.005(3) 2_676 ?
O5 H1 0.9209 . ?
O5 H2 0.8502 . ?
N1 C19 1.314(5) . ?
N1 C15 1.348(6) . ?
N2 C20 1.334(5) . ?
N2 C23 1.351(5) . ?
C1 C2 1.494(5) . ?
C2 C3 1.370(6) . ?
C2 C7A 1.399(15) . ?
C2 C7B 1.420(19) . ?
C3 C4 1.388(5) . ?
C3 H3 0.9443 . ?
C4 C5 1.346(6) . ?
C4 H4 1.1420 . ?
C5 C6A 1.409(14) . ?
C5 C6B 1.455(16) . ?
C5 C5 1.488(8) 2_767 ?
C6A C6B 0.885(16) . ?
C6A C7A 1.389(18) . ?
C6A C7B 1.674(19) . ?
C6A H5A 1.0114 . ?
C6A H5B 1.4326 . ?
C6B C7B 1.41(2) . ?
C6B C7A 1.575(19) . ?
C6B H5A 1.4318 . ?
C6B H5B 1.0299 . ?
C7A C7B 0.777(17) . ?
C7A H6 1.1902 . ?
C7B H6 1.2307 . ?
C8 C9 1.495(5) . ?
C9 C10A 1.350(18) . ?
C9 C14 1.376(5) . ?
C9 C10B 1.428(17) . ?
C10A C10B 0.627(16) . ?
C10A C11B 1.35(2) . ?
C10A C11A 1.58(2) . ?
C10A H7A 1.0304 . ?
C10A H7B 1.4941 . ?
C10B C11A 1.42(2) . ?
C10B C11B 1.50(2) . ?
C10B H7A 1.1334 . ?
C10B H7B 1.0557 . ?
C11A C11B 0.740(18) . ?
C11A C12 1.404(18) . ?
C11A H8 1.0811 . ?
C11B C12 1.451(14) . ?
C11B H8 0.9600 . ?
C12 C13 1.366(5) . ?
C12 C12 1.480(7) 2_665 ?
C13 C14 1.374(5) . ?
C13 H9 0.9733 . ?
C14 H10 1.0300 . ?
C15 C16 1.388(9) . ?
C15 H11 1.0710 . ?
C16 C17 1.346(8) . ?
C16 H12 1.0709 . ?
C17 C18 1.367(8) . ?
C17 H13 1.0995 . ?
C18 C19 1.382(7) . ?
C18 H14 1.0574 . ?
C19 H15 1.0371 . ?
C20 C21 1.359(7) . ?
C20 H16 1.0360 . ?
C21 C22 1.377(7) . ?
C21 H17 1.1039 . ?
C22 C24 1.379(8) . ?
C22 H18 1.1675 . ?
C23 C24 1.372(7) . ?
C23 H19 1.0465 . ?
C24 H20 0.9854 . ?

loop_
_geom_torsion_atom_site_label_1
_geom_torsion_atom_site_label_2
_geom_torsion_atom_site_label_3
_geom_torsion_atom_site_label_4
_geom_torsion
_geom_torsion_site_symmetry_1
_geom_torsion_site_symmetry_2
_geom_torsion_site_symmetry_3
_geom_torsion_site_symmetry_4
_geom_torsion_publ_flag
O4 Co O1 C1 175.1(3) 2_676 . . . ?
O3 Co O1 C1 9.2(5) . . . . ?
N1 Co O1 C1 -93.4(3) . . . . ?
N2 Co O1 C1 87.8(3) . . . . ?
O2 Co O1 C1 -1.1(3) . . . . ?
O4 Co O2 C1 -9.6(6) 2_676 . . . ?
O3 Co O2 C1 -174.2(3) . . . . ?
N1 Co O2 C1 90.3(3) . . . . ?
N2 Co O2 C1 -85.6(3) . . . . ?
O1 Co O2 C1 1.2(3) . . . . ?
O4 Co O3 C8 30.2(5) 2_676 . . . ?
N1 Co O3 C8 -62.7(5) . . . . ?
N2 Co O3 C8 117.9(5) . . . . ?
O2 Co O3 C8 -155.2(5) . . . . ?
O1 Co O3 C8 -164.2(5) . . . . ?
C1 Co O3 C8 -158.6(5) . . . . ?
O4 Co N1 C19 -64.0(3) 2_676 . . . ?
O3 Co N1 C19 41.6(3) . . . . ?
N2 Co N1 C19 -146.9(16) . . . . ?
O2 Co N1 C19 135.7(3) . . . . ?
O1 Co N1 C19 -164.3(3) . . . . ?
C1 Co N1 C19 165.5(3) . . . . ?
O4 Co N1 C15 116.9(4) 2_676 . . . ?
O3 Co N1 C15 -137.5(4) . . . . ?
N2 Co N1 C15 34.0(19) . . . . ?
O2 Co N1 C15 -43.4(4) . . . . ?
O1 Co N1 C15 16.6(4) . . . . ?
C1 Co N1 C15 -13.7(4) . . . . ?
O4 Co N2 C20 143.9(3) 2_676 . . . ?
O3 Co N2 C20 38.5(3) . . . . ?
N1 Co N2 C20 -133.1(17) . . . . ?
O2 Co N2 C20 -55.5(3) . . . . ?
O1 Co N2 C20 -115.6(3) . . . . ?
C1 Co N2 C20 -85.3(3) . . . . ?
O4 Co N2 C23 -41.9(3) 2_676 . . . ?
O3 Co N2 C23 -147.4(3) . . . . ?
N1 Co N2 C23 41.0(19) . . . . ?
O2 Co N2 C23 118.6(3) . . . . ?
O1 Co N2 C23 58.5(3) . . . . ?
C1 Co N2 C23 88.9(3) . . . . ?
Co O2 C1 O1 -2.0(5) . . . . ?
Co O2 C1 C2 177.4(4) . . . . ?
Co O1 C1 O2 2.0(5) . . . . ?
Co O1 C1 C2 -177.4(4) . . . . ?
O4 Co C1 O2 175.7(3) 2_676 . . . ?
O3 Co C1 O2 6.9(4) . . . . ?
N1 Co C1 O2 -90.8(3) . . . . ?
N2 Co C1 O2 92.3(3) . . . . ?
O1 Co C1 O2 -178.0(5) . . . . ?
O4 Co C1 O1 -6.3(4) 2_676 . . . ?
O3 Co C1 O1 -175.1(3) . . . . ?
N1 Co C1 O1 87.2(3) . . . . ?
N2 Co C1 O1 -89.7(3) . . . . ?
O2 Co C1 O1 178.0(5) . . . . ?
O4 Co C1 C2 106(8) 2_676 . . . ?
O3 Co C1 C2 -63(8) . . . . ?
N1 Co C1 C2 -161(8) . . . . ?
N2 Co C1 C2 22(8) . . . . ?
O2 Co C1 C2 -70(8) . . . . ?
O1 Co C1 C2 112(8) . . . . ?
O2 C1 C2 C3 -15.7(8) . . . . ?
O1 C1 C2 C3 163.6(5) . . . . ?
Co C1 C2 C3 53(8) . . . . ?
O2 C1 C2 C7A -178.7(9) . . . . ?
O1 C1 C2 C7A 0.7(11) . . . . ?
Co C1 C2 C7A -110(8) . . . . ?
O2 C1 C2 C7B 144.3(7) . . . . ?
O1 C1 C2 C7B -36.3(9) . . . . ?
Co C1 C2 C7B -147(7) . . . . ?
C7A C2 C3 C4 -16.0(10) . . . . ?
C7B C2 C3 C4 19.8(9) . . . . ?
C1 C2 C3 C4 180.0(5) . . . . ?
C2 C3 C4 C5 -0.5(8) . . . . ?
C3 C4 C5 C6A 20.0(11) . . . . ?
C3 C4 C5 C6B -19.9(10) . . . . ?
C3 C4 C5 C5 180.0(6) . . . 2_767 ?
C4 C5 C6A C6B -97.3(15) . . . . ?
C5 C5 C6A C6B 102.0(15) 2_767 . . . ?
C4 C5 C6A C7A -22.5(17) . . . . ?
C6B C5 C6A C7A 74.8(17) . . . . ?
C5 C5 C6A C7A 176.8(12) 2_767 . . . ?
C4 C5 C6A C7B -49.7(13) . . . . ?
C6B C5 C6A C7B 47.7(13) . . . . ?
C5 C5 C6A C7B 149.6(10) 2_767 . . . ?
C7A C6A C6B C7B 1.0(16) . . . . ?
C5 C6A C6B C7B 122.9(10) . . . . ?
C7A C6A C6B C5 -122.0(9) . . . . ?
C7B C6A C6B C5 -122.9(10) . . . . ?
C5 C6A C6B C7A 122.0(9) . . . . ?
C7B C6A C6B C7A -1.0(16) . . . . ?
C4 C5 C6B C6A 100.3(14) . . . . ?
C5 C5 C6B C6A -99.1(16) 2_767 . . . ?
C4 C5 C6B C7B 22.3(14) . . . . ?
C6A C5 C6B C7B -78.0(17) . . . . ?
C5 C5 C6B C7B -177.2(10) 2_767 . . . ?
C4 C5 C6B C7A 49.7(11) . . . . ?
C6A C5 C6B C7A -50.6(13) . . . . ?
C5 C5 C6B C7A -149.7(8) 2_767 . . . ?
C6B C6A C7A C7B -2(3) . . . . ?
C5 C6A C7A C7B -71(3) . . . . ?
C6B C6A C7A C2 76(2) . . . . ?
C5 C6A C7A C2 6(2) . . . . ?
C7B C6A C7A C2 77(2) . . . . ?
C5 C6A C7A C6B -69.3(16) . . . . ?
C7B C6A C7A C6B 2(3) . . . . ?
C3 C2 C7A C7B 103(2) . . . . ?
C1 C2 C7A C7B -94(2) . . . . ?
C3 C2 C7A C6A 12.9(17) . . . . ?
C7B C2 C7A C6A -90(2) . . . . ?
C1 C2 C7A C6A 176.7(11) . . . . ?
C3 C2 C7A C6B 47.7(13) . . . . ?
C7B C2 C7A C6B -54.8(18) . . . . ?
C1 C2 C7A C6B -148.5(9) . . . . ?
C6A C6B C7A C7B 178(3) . . . . ?
C5 C6B C7A C7B -127(2) . . . . ?
C7B C6B C7A C6A -178(3) . . . . ?
C5 C6B C7A C6A 55.3(16) . . . . ?
C6A C6B C7A C2 -119.5(19) . . . . ?
C7B C6B C7A C2 62(2) . . . . ?
C5 C6B C7A C2 -64.2(12) . . . . ?
C6A C7A C7B C6B 1.1(18) . . . . ?
C2 C7A C7B C6B -119.7(9) . . . . ?
C6A C7A C7B C2 120.8(12) . . . . ?
C6B C7A C7B C2 119.7(9) . . . . ?
C2 C7A C7B C6A -120.8(12) . . . . ?
C6B C7A C7B C6A -1.1(18) . . . . ?
C6A C6B C7B C7A -2(3) . . . . ?
C5 C6B C7B C7A 64(3) . . . . ?
C6A C6B C7B C2 -70(2) . . . . ?
C5 C6B C7B C2 -4.2(17) . . . . ?
C7A C6B C7B C2 -69(2) . . . . ?
C5 C6B C7B C6A 66.2(18) . . . . ?
C7A C6B C7B C6A 2(3) . . . . ?
C3 C2 C7B C7A -94(2) . . . . ?
C1 C2 C7B C7A 105(2) . . . . ?
C3 C2 C7B C6B -16.7(14) . . . . ?
C7A C2 C7B C6B 77(2) . . . . ?
C1 C2 C7B C6B -177.2(9) . . . . ?
C3 C2 C7B C6A -47.4(11) . . . . ?
C7A C2 C7B C6A 46.6(17) . . . . ?
C1 C2 C7B C6A 152.0(7) . . . . ?
C6B C6A C7B C7A 178(3) . . . . ?
C5 C6A C7B C7A 120(3) . . . . ?
C7A C6A C7B C6B -178(3) . . . . ?
C5 C6A C7B C6B -58.1(16) . . . . ?
C6B C6A C7B C2 121(2) . . . . ?
C7A C6A C7B C2 -57(2) . . . . ?
C5 C6A C7B C2 62.5(12) . . . . ?
Co O3 C8 O4 -5.6(8) . . . . ?
Co O3 C8 C9 171.8(4) . . . . ?
Co O4 C8 O3 -50.4(8) 2_676 . . . ?
Co O4 C8 C9 132.2(4) 2_676 . . . ?
O3 C8 C9 C10A 166.2(7) . . . . ?
O4 C8 C9 C10A -16.1(8) . . . . ?
O3 C8 C9 C14 -1.4(6) . . . . ?
O4 C8 C9 C14 176.2(4) . . . . ?
O3 C8 C9 C10B -163.9(7) . . . . ?
O4 C8 C9 C10B 13.8(8) . . . . ?
C14 C9 C10A C10B -101(3) . . . . ?
C8 C9 C10A C10B 91(3) . . . . ?
C14 C9 C10A C11B -13.0(15) . . . . ?
C10B C9 C10A C11B 88(3) . . . . ?
C8 C9 C10A C11B 178.9(10) . . . . ?
C14 C9 C10A C11A -42.4(12) . . . . ?
C10B C9 C10A C11A 58(3) . . . . ?
C8 C9 C10A C11A 149.5(9) . . . . ?
C11B C10A C10B C11A -4(2) . . . . ?
C9 C10A C10B C11A 118.7(11) . . . . ?
C11B C10A C10B C9 -123.0(12) . . . . ?
C11A C10A C10B C9 -118.7(11) . . . . ?
C9 C10A C10B C11B 123.0(12) . . . . ?
C11A C10A C10B C11B 4(2) . . . . ?
C14 C9 C10B C10A 93(3) . . . . ?
C8 C9 C10B C10A -104(3) . . . . ?
C10A C9 C10B C11A -82(3) . . . . ?
C14 C9 C10B C11A 10.6(15) . . . . ?
C8 C9 C10B C11A 173.4(10) . . . . ?
C10A C9 C10B C11B -52(2) . . . . ?
C14 C9 C10B C11B 40.6(12) . . . . ?
C8 C9 C10B C11B -156.6(8) . . . . ?
C10A C10B C11A C11B 8(4) . . . . ?
C9 C10B C11A C11B 77(2) . . . . ?
C10A C10B C11A C12 -63(3) . . . . ?
C9 C10B C11A C12 5.5(19) . . . . ?
C11B C10B C11A C12 -71(2) . . . . ?
C9 C10B C11A C10A 69(3) . . . . ?
C11B C10B C11A C10A -8(4) . . . . ?
C10B C10A C11A C11B -171(4) . . . . ?
C9 C10A C11A C11B 118(2) . . . . ?
C10B C10A C11A C12 126(3) . . . . ?
C11B C10A C11A C12 -63(2) . . . . ?
C9 C10A C11A C12 55.1(14) . . . . ?
C11B C10A C11A C10B 171(4) . . . . ?
C9 C10A C11A C10B -71(3) . . . . ?
C12 C11A C11B C10A 119.9(10) . . . . ?
C10B C11A C11B C10A -3.7(17) . . . . ?
C10B C11A C11B C12 -123.6(9) . . . . ?
C10A C11A C11B C12 -119.9(10) . . . . ?
C12 C11A C11B C10B 123.6(9) . . . . ?
C10A C11A C11B C10B 3.7(17) . . . . ?
C10B C10A C11B C11A 8(4) . . . . ?
C9 C10A C11B C11A -75(3) . . . . ?
C10B C10A C11B C12 79(3) . . . . ?
C9 C10A C11B C12 -4.8(19) . . . . ?
C11A C10A C11B C12 71(2) . . . . ?
C9 C10A C11B C10B -84(3) . . . . ?
C11A C10A C11B C10B -8(4) . . . . ?
C10A C10B C11B C11A -171(4) . . . . ?
C9 C10B C11B C11A -115(2) . . . . ?
C11A C10B C11B C10A 171(4) . . . . ?
C9 C10B C11B C10A 56(3) . . . . ?
C10A C10B C11B C12 -113(3) . . . . ?
C11A C10B C11B C12 58.5(19) . . . . ?
C9 C10B C11B C12 -56.6(14) . . . . ?
C11B C11A C12 C13 -91(2) . . . . ?
C10B C11A C12 C13 -18.2(16) . . . . ?
C10A C11A C12 C13 -40.2(13) . . . . ?
C10B C11A C12 C11B 73(2) . . . . ?
C10A C11A C12 C11B 51.2(18) . . . . ?
C11B C11A C12 C12 103(2) . . . 2_665 ?
C10B C11A C12 C12 176.6(11) . . . 2_665 ?
C10A C11A C12 C12 154.6(9) . . . 2_665 ?
C11A C11B C12 C13 103(2) . . . . ?
C10A C11B C12 C13 19.8(15) . . . . ?
C10B C11B C12 C13 46.1(13) . . . . ?
C10A C11B C12 C11A -83(2) . . . . ?
C10B C11B C12 C11A -57(2) . . . . ?
C11A C11B C12 C12 -95(2) . . . 2_665 ?
C10A C11B C12 C12 -177.9(11) . . . 2_665 ?
C10B C11B C12 C12 -151.6(10) . . . 2_665 ?
C11A C12 C13 C14 15.4(10) . . . . ?
C11B C12 C13 C14 -17.7(10) . . . . ?
C12 C12 C13 C14 -179.9(6) 2_665 . . . ?
C12 C13 C14 C9 0.6(8) . . . . ?
C10A C9 C14 C13 15.3(9) . . . . ?
C10B C9 C14 C13 -13.9(9) . . . . ?
C8 C9 C14 C13 -176.4(4) . . . . ?
C19 N1 C15 C16 -0.2(8) . . . . ?
Co N1 C15 C16 178.9(4) . . . . ?
N1 C15 C16 C17 -0.9(10) . . . . ?
C15 C16 C17 C18 1.2(10) . . . . ?
C16 C17 C18 C19 -0.5(9) . . . . ?
C15 N1 C19 C18 1.0(7) . . . . ?
Co N1 C19 C18 -178.2(4) . . . . ?
C17 C18 C19 N1 -0.6(9) . . . . ?
C23 N2 C20 C21 -0.9(6) . . . . ?
Co N2 C20 C21 173.5(3) . . . . ?
N2 C20 C21 C22 1.0(7) . . . . ?
C20 C21 C22 C24 -1.4(7) . . . . ?
C20 N2 C23 C24 1.3(6) . . . . ?
Co N2 C23 C24 -173.1(3) . . . . ?
N2 C23 C24 C22 -1.7(7) . . . . ?
C21 C22 C24 C23 1.7(7) . . . . ?
